data_7713196
loop_
_publ_author_name
'Morrison, Gregory'
'Masachchi, Lakshani W.'
'Tisdale, Hunter B.'
'Chang, Tieyan'
'Jones, Virginia G.'
'Zamorano, K. Pilar'
'Breton, Logan S.'
'Smith, Mark D.'
'Chen, Yu-Sheng'
'Zur Loye, Hans-Conrad'

_publ_section_title
;
 Polymorphism in A3MF6 (A = Rb, Cs; M = Al, Ga) Grown using Mixed Halide
 Fluxes
;
_journal_name_full 'Dalton Transactions'
_journal_paper_doi 10.1039/D3DT00352C
_journal_year 2023
_chemical_formula_structural 'Ga Cs3 F6'
_chemical_formula_sum 'Cs3 F6 Ga'
_chemical_formula_weight 582.43
_chemical_name_common Fm-3m
_space_group_crystal_system cubic
_space_group_IT_number 225
_space_group_name_Hall '-F 4 2 3'
_space_group_name_H-M_alt 'F m -3 m'
_audit_update_record
;
2023-05-17 deposited with the CCDC.	2023-05-19 downloaded from the CCDC.
;
_cell_angle_alpha 90
_cell_angle_beta 90
_cell_angle_gamma 90
_cell_formula_units_Z 4
_cell_length_a 9.4478(3)
_cell_length_b 9.4478(3)
_cell_length_c 9.4478(3)
_cell_volume 843.32(5)
_cod_data_source_file d3dt00352c2.cif
_cod_data_source_block Cs3GaF6_HT
_cod_original_formula_sum 'Ga Cs3 F6'
_cod_database_code 7713196
_rigaku_reference_intensity_ratio 11.01

loop_
_symmetry_equiv_pos_site_id
_symmetry_equiv_pos_as_xyz
1 x,y,z
2 z,x,y
3 y,z,x
4 x,z,y
5 y,x,z
6 z,y,x
7 x,-y,-z
8 z,-x,-y
9 y,-z,-x
10 x,-z,-y
11 y,-x,-z
12 z,-y,-x
13 -x,y,-z
14 -z,x,-y
15 -y,z,-x
16 -x,z,-y
17 -y,x,-z
18 -z,y,-x
19 -x,-y,z
20 -z,-x,y
21 -y,-z,x
22 -x,-z,y
23 -y,-x,z
24 -z,-y,x
25 x,1/2+y,1/2+z
26 z,1/2+x,1/2+y
27 y,1/2+z,1/2+x
28 x,1/2+z,1/2+y
29 y,1/2+x,1/2+z
30 z,1/2+y,1/2+x
31 x,1/2-y,1/2-z
32 z,1/2-x,1/2-y
33 y,1/2-z,1/2-x
34 x,1/2-z,1/2-y
35 y,1/2-x,1/2-z
36 z,1/2-y,1/2-x
37 -x,1/2+y,1/2-z
38 -z,1/2+x,1/2-y
39 -y,1/2+z,1/2-x
40 -x,1/2+z,1/2-y
41 -y,1/2+x,1/2-z
42 -z,1/2+y,1/2-x
43 -x,1/2-y,1/2+z
44 -z,1/2-x,1/2+y
45 -y,1/2-z,1/2+x
46 -x,1/2-z,1/2+y
47 -y,1/2-x,1/2+z
48 -z,1/2-y,1/2+x
49 1/2+x,1/2+y,z
50 1/2+z,1/2+x,y
51 1/2+y,1/2+z,x
52 1/2+x,1/2+z,y
53 1/2+y,1/2+x,z
54 1/2+z,1/2+y,x
55 1/2+x,1/2-y,-z
56 1/2+z,1/2-x,-y
57 1/2+y,1/2-z,-x
58 1/2+x,1/2-z,-y
59 1/2+y,1/2-x,-z
60 1/2+z,1/2-y,-x
61 1/2-x,1/2+y,-z
62 1/2-z,1/2+x,-y
63 1/2-y,1/2+z,-x
64 1/2-x,1/2+z,-y
65 1/2-y,1/2+x,-z
66 1/2-z,1/2+y,-x
67 1/2-x,1/2-y,z
68 1/2-z,1/2-x,y
69 1/2-y,1/2-z,x
70 1/2-x,1/2-z,y
71 1/2-y,1/2-x,z
72 1/2-z,1/2-y,x
73 1/2+x,y,1/2+z
74 1/2+z,x,1/2+y
75 1/2+y,z,1/2+x
76 1/2+x,z,1/2+y
77 1/2+y,x,1/2+z
78 1/2+z,y,1/2+x
79 1/2+x,-y,1/2-z
80 1/2+z,-x,1/2-y
81 1/2+y,-z,1/2-x
82 1/2+x,-z,1/2-y
83 1/2+y,-x,1/2-z
84 1/2+z,-y,1/2-x
85 1/2-x,y,1/2-z
86 1/2-z,x,1/2-y
87 1/2-y,z,1/2-x
88 1/2-x,z,1/2-y
89 1/2-y,x,1/2-z
90 1/2-z,y,1/2-x
91 1/2-x,-y,1/2+z
92 1/2-z,-x,1/2+y
93 1/2-y,-z,1/2+x
94 1/2-x,-z,1/2+y
95 1/2-y,-x,1/2+z
96 1/2-z,-y,1/2+x
97 -x,-y,-z
98 -z,-x,-y
99 -y,-z,-x
100 -x,-z,-y
101 -y,-x,-z
102 -z,-y,-x
103 -x,y,z
104 -z,x,y
105 -y,z,x
106 -x,z,y
107 -y,x,z
108 -z,y,x
109 x,-y,z
110 z,-x,y
111 y,-z,x
112 x,-z,y
113 y,-x,z
114 z,-y,x
115 x,y,-z
116 z,x,-y
117 y,z,-x
118 x,z,-y
119 y,x,-z
120 z,y,-x
121 -x,-1/2-y,-1/2-z
122 -z,-1/2-x,-1/2-y
123 -y,-1/2-z,-1/2-x
124 -x,-1/2-z,-1/2-y
125 -y,-1/2-x,-1/2-z
126 -z,-1/2-y,-1/2-x
127 -x,-1/2+y,-1/2+z
128 -z,-1/2+x,-1/2+y
129 -y,-1/2+z,-1/2+x
130 -x,-1/2+z,-1/2+y
131 -y,-1/2+x,-1/2+z
132 -z,-1/2+y,-1/2+x
133 x,-1/2-y,-1/2+z
134 z,-1/2-x,-1/2+y
135 y,-1/2-z,-1/2+x
136 x,-1/2-z,-1/2+y
137 y,-1/2-x,-1/2+z
138 z,-1/2-y,-1/2+x
139 x,-1/2+y,-1/2-z
140 z,-1/2+x,-1/2-y
141 y,-1/2+z,-1/2-x
142 x,-1/2+z,-1/2-y
143 y,-1/2+x,-1/2-z
144 z,-1/2+y,-1/2-x
145 -1/2-x,-1/2-y,-z
146 -1/2-z,-1/2-x,-y
147 -1/2-y,-1/2-z,-x
148 -1/2-x,-1/2-z,-y
149 -1/2-y,-1/2-x,-z
150 -1/2-z,-1/2-y,-x
151 -1/2-x,-1/2+y,z
152 -1/2-z,-1/2+x,y
153 -1/2-y,-1/2+z,x
154 -1/2-x,-1/2+z,y
155 -1/2-y,-1/2+x,z
156 -1/2-z,-1/2+y,x
157 -1/2+x,-1/2-y,z
158 -1/2+z,-1/2-x,y
159 -1/2+y,-1/2-z,x
160 -1/2+x,-1/2-z,y
161 -1/2+y,-1/2-x,z
162 -1/2+z,-1/2-y,x
163 -1/2+x,-1/2+y,-z
164 -1/2+z,-1/2+x,-y
165 -1/2+y,-1/2+z,-x
166 -1/2+x,-1/2+z,-y
167 -1/2+y,-1/2+x,-z
168 -1/2+z,-1/2+y,-x
169 -1/2-x,-y,-1/2-z
170 -1/2-z,-x,-1/2-y
171 -1/2-y,-z,-1/2-x
172 -1/2-x,-z,-1/2-y
173 -1/2-y,-x,-1/2-z
174 -1/2-z,-y,-1/2-x
175 -1/2-x,y,-1/2+z
176 -1/2-z,x,-1/2+y
177 -1/2-y,z,-1/2+x
178 -1/2-x,z,-1/2+y
179 -1/2-y,x,-1/2+z
180 -1/2-z,y,-1/2+x
181 -1/2+x,-y,-1/2+z
182 -1/2+z,-x,-1/2+y
183 -1/2+y,-z,-1/2+x
184 -1/2+x,-z,-1/2+y
185 -1/2+y,-x,-1/2+z
186 -1/2+z,-y,-1/2+x
187 -1/2+x,y,-1/2-z
188 -1/2+z,x,-1/2-y
189 -1/2+y,z,-1/2-x
190 -1/2+x,z,-1/2-y
191 -1/2+y,x,-1/2-z
192 -1/2+z,y,-1/2-x

loop_
_atom_site_label
_atom_site_type_symbol
_atom_site_Wyckoff_symbol
_atom_site_fract_x
_atom_site_fract_y
_atom_site_fract_z
_atom_site_U_iso_or_equiv
_atom_site_adp_type
_atom_site_occupancy
Cs1 Cs c 0.75 0.75 0.75 0.0657(9) Uiso 1
Cs2 Cs a 0 0.5 0.5 0.0668(12) Uiso 1
Ga1 Ga b 0.5 0.5 0.5 0.057(2) Uiso 1
F1 F e 0.7035(10) 0.5 0.5 0.136(4) Uiso 1
